data_4135324
loop_
_publ_author_name
'Xie, Ming-Sheng'
'Huang, Bin'
'Li, Ning'
'Tian, Yin'
'Wu, Xiao-Xia'
'Deng, Yun'
'Qu, Gui-Rong'
'Guo, Hai-Ming'

_publ_section_title
;
 Rational Design of 2-Substituted DMAP-<i>N</i>-oxides as Acyl Transfer
 Catalysts: Dynamic Kinetic Resolution of Azlactones.
;
_journal_name_full 'Journal of the American Chemical Society'
_journal_paper_doi 10.1021/jacs.0c09075
_journal_year 2020
_chemical_absolute_configuration unk
_chemical_formula_moiety 'C26 H37 N4 O2, C26 H36 N4 O2, Cl, 2(H2 O)'
_chemical_formula_sum 'C52 H77 Cl N8 O6'
_chemical_formula_weight 945.66
_space_group_crystal_system orthorhombic
_space_group_IT_number 19
_space_group_name_Hall 'P 2ac 2ab'
_space_group_name_H-M_alt 'P 21 21 21'
_atom_sites_solution_hydrogens mixed
_atom_sites_solution_primary iterative
_audit_creation_date 2019-07-25
_audit_creation_method
;
Olex2 1.2
(compiled 2018.05.29 svn.r3508 for OlexSys, GUI svn.r5506)
;
_cell_angle_alpha 90
_cell_angle_beta 90
_cell_angle_gamma 90
_cell_formula_units_Z 4
_cell_length_a 16.2461(2)
_cell_length_b 16.4020(2)
_cell_length_c 19.8014(2)
_cell_measurement_reflns_used 32344
_cell_measurement_temperature 170.00(10)
_cell_measurement_theta_max 72.4380
_cell_measurement_theta_min 3.8800
_cell_volume 5276.45(11)
_computing_cell_refinement 'CrysAlisPro 1.171.40.42a (Rigaku OD, 2019)'
_computing_data_collection 'CrysAlisPro 1.171.40.42a (Rigaku OD, 2019)'
_computing_data_reduction 'CrysAlisPro 1.171.40.42a (Rigaku OD, 2019)'
_computing_molecular_graphics 'Olex2 (Dolomanov et al., 2009)'
_computing_publication_material 'Olex2 (Dolomanov et al., 2009)'
_computing_structure_refinement 'olex2.refine (Bourhis et al., 2015)'
_computing_structure_solution 'olex2.solve (Bourhis et al., 2015)'
_diffrn_ambient_environment N~2~
_diffrn_ambient_temperature 170.00(10)
_diffrn_detector 'CCD plate'
_diffrn_detector_area_resol_mean 10.6296
_diffrn_detector_type Atlas
_diffrn_measured_fraction_theta_full 1.000
_diffrn_measured_fraction_theta_max 0.985
_diffrn_measurement_details
;
List of Runs (angles in degrees, time in seconds):

  # Type    Start    End  Width  t~exp~   \w     \q     \k     \f   Frames
--------------------------------------------------------------------------
  1  \w   -114.00 -20.00   1.00    1.00    --  -40.64 158.00 148.00   94
  2  \w     29.00 114.00   1.00    1.62    --  103.55-119.00 -90.00   85
  3  \w     68.00 178.00   1.00    1.62    --  103.55  23.00 -80.00  110
  4  \w    101.00 178.00   1.00    1.62    --  103.55 104.00  94.00   77
  5  \w   -117.00 -51.00   1.00    1.00    --  -40.64-158.00 115.00   66
  6  \w    -92.00  -2.00   1.00    1.00    --  -40.64 125.00-120.00   90
  7  \w   -115.00 -16.00   1.00    1.00    --  -40.64 -38.00 -90.00   99
  8  \w     27.00 112.00   1.00    1.62    --  103.55-111.00  90.00   85
  9  \w     27.00 112.00   1.00    1.62    --  103.55-111.00  30.00   85
 10  \w     31.00 133.00   1.00    1.62    --  103.55 -61.00 120.00  102
 11  \w     31.00 129.00   1.00    1.62    --  103.55 -45.00-120.00   98
 12  \w    -65.00  34.00   1.00    1.00    --  -40.64  38.00  90.00   99
 13  \w   -113.00 -12.00   1.00    1.00    --  -40.64 -57.00  30.00  101
 14  \w   -113.00 -12.00   1.00    1.00    --  -40.64 -57.00 150.00  101
 15  \w     78.00 177.00   1.00    1.62    --  103.55  45.00 120.00   99
 16  \w     78.00 177.00   1.00    1.62    --  103.55  45.00-180.00   99
 17  \w     71.00 178.00   1.00    1.62    --  103.55  77.00 -60.00  107
 18  \w     74.00 176.00   1.00    1.62    --  103.55  61.00  60.00  102
 19  \w     71.00 178.00   1.00    1.62    --  103.55  77.00-120.00  107
 20  \w     51.00 178.00   1.00    1.62    --  103.55  15.00  60.00  127
 21  \w   -117.00  -8.00   1.00    1.00    --  -40.64 -77.00 -90.00  109
 22  \w   -117.00  -8.00   1.00    1.00    --  -40.64 -77.00 120.00  109
 23  \w      1.00  82.00   1.00    1.00    --   40.64 -99.00 150.00   81
 24  \w     71.00 178.00   1.00    1.62    --  103.55  77.00 120.00  107
 25  \w     71.00 171.00   1.00    1.62    --  103.55  77.00   0.00  100
;
_diffrn_measurement_device 'four-circle diffractometer'
_diffrn_measurement_device_type 'SuperNova, Dual, Cu at home/near, Atlas'
_diffrn_measurement_method '\w scans'
_diffrn_orient_matrix_type 'CrysAlisPro convention (1999,Acta A55,543-557)'
_diffrn_orient_matrix_UB_11 -0.0276943000
_diffrn_orient_matrix_UB_12 0.0622903000
_diffrn_orient_matrix_UB_13 -0.0536221000
_diffrn_orient_matrix_UB_21 -0.0087926000
_diffrn_orient_matrix_UB_22 -0.0691725000
_diffrn_orient_matrix_UB_23 -0.0521317000
_diffrn_orient_matrix_UB_31 -0.0902492000
_diffrn_orient_matrix_UB_32 -0.0124364000
_diffrn_orient_matrix_UB_33 0.0215267000
_diffrn_radiation_monochromator mirror
_diffrn_radiation_probe x-ray
_diffrn_radiation_type CuK\a
_diffrn_radiation_wavelength 1.54184
_diffrn_reflns_av_R_equivalents 0.0797
_diffrn_reflns_av_unetI/netI 0.0335
_diffrn_reflns_Laue_measured_fraction_full 1.000
_diffrn_reflns_Laue_measured_fraction_max 0.985
_diffrn_reflns_limit_h_max 18
_diffrn_reflns_limit_h_min -20
_diffrn_reflns_limit_k_max 20
_diffrn_reflns_limit_k_min -20
_diffrn_reflns_limit_l_max 24
_diffrn_reflns_limit_l_min -24
_diffrn_reflns_number 73415
_diffrn_reflns_point_group_measured_fraction_full 1.000
_diffrn_reflns_point_group_measured_fraction_max 0.980
_diffrn_reflns_theta_full 67.684
_diffrn_reflns_theta_max 73.249
_diffrn_reflns_theta_min 3.499
_diffrn_source 'micro-focus sealed X-ray tube'
_diffrn_source_type 'SuperNova (Cu) X-ray Source'
_exptl_absorpt_coefficient_mu 1.074
_exptl_absorpt_correction_T_max 1.00000
_exptl_absorpt_correction_T_min 0.64893
_exptl_absorpt_correction_type multi-scan
_exptl_absorpt_process_details
;
CrysAlisPro 1.171.40.42a (Rigaku Oxford Diffraction, 2019)
Empirical absorption correction using spherical harmonics,
 implemented in SCALE3 ABSPACK scaling algorithm.
;
_exptl_crystal_colour colourless
_exptl_crystal_colour_primary colourless
_exptl_crystal_density_diffrn 1.190
_exptl_crystal_description block
_exptl_crystal_F_000 2040
_exptl_crystal_size_max 0.12
_exptl_crystal_size_mid 0.11
_exptl_crystal_size_min 0.1
_refine_diff_density_max 0.408
_refine_diff_density_min -0.470
_refine_diff_density_rms 0.045
_refine_ls_abs_structure_details
;
 Flack x determined using 3707 quotients [(I+)-(I-)]/[(I+)+(I-)]
 (Parsons, Flack and Wagner, Acta Cryst. B69 (2013) 249-259).
;
_refine_ls_abs_structure_Flack 0.000(7)
_refine_ls_extinction_method none
_refine_ls_goodness_of_fit_ref 1.042
_refine_ls_hydrogen_treatment constr
_refine_ls_matrix_type full
_refine_ls_number_parameters 640
_refine_ls_number_reflns 10382
_refine_ls_number_restraints 2
_refine_ls_restrained_S_all 1.048
_refine_ls_R_factor_all 0.0564
_refine_ls_R_factor_gt 0.0485
_refine_ls_shift/su_max 0.000
_refine_ls_shift/su_mean 0.000
_refine_ls_structure_factor_coef Fsqd
_refine_ls_weighting_details 'w=1/[\s^2^(Fo^2^)+(0.0760P)^2^+0.9198P] where P=(Fo^2^+2Fc^2^)/3'
_refine_ls_weighting_scheme calc
_refine_ls_wR_factor_gt 0.1235
_refine_ls_wR_factor_ref 0.1305
_reflns_Friedel_coverage 0.806
_reflns_Friedel_fraction_full 1.000
_reflns_Friedel_fraction_max 0.974
_reflns_number_gt 9138
_reflns_number_total 10382
_reflns_threshold_expression 'I > 2\s(I)'
_cod_data_source_file ja0c09075_si_004.cif
_cod_data_source_block hb-20190527
_cod_database_code 4135324
_shelx_shelxl_version_number 2018/3
_chemical_oxdiff_formula 'C1 H1 O1 N1'
_shelx_space_group_comment
;
The symmetry employed for this shelxl refinement is uniquely defined
by the following loop, which should always be used as a source of
symmetry information in preference to the above space-group names.
They are only intended as comments.
;
_shelx_estimated_absorpt_t_max 0.900
_shelx_estimated_absorpt_t_min 0.882
_diffrn_oxdiff_digest_frames
;
01fb2a87fa8a9de8bc09106c2bccf3ef6f0003329af
;
_reflns_odcompleteness_completeness 99.94
_reflns_odcompleteness_iscentric 1
_reflns_odcompleteness_theta 66.97
_olex2_refinement_description
;
1. Fixed Uiso
 At 1.2 times of:
  All C(H) groups, All C(H,H) groups, All N(H) groups
 At 1.5 times of:
  All C(H,H,H) groups, All O(H) groups, All O(H,H) groups
2. Restrained distances
 C28-C29 \\sim C28-C29A
 with sigma of 0.02
 C28-C1AA \\sim C28-C1AB
 with sigma of 0.02
3. Others
 Sof(H28a)=Sof(C29A)=Sof(H29d)=Sof(H29e)=Sof(H29f)=Sof(C1AB)=Sof(H1Ad)=
 Sof(H1Ae)=Sof(H1Af)=1-FVAR(1)
 Sof(H28)=Sof(C29)=Sof(H29a)=Sof(H29b)=Sof(H29c)=Sof(C1AA)=Sof(H1Aa)=Sof(H1Ab)=
 Sof(H1Ac)=FVAR(1)
4.a Free rotating group:
 O0AA(H0Ad,H0Ae), O1AA(H1Ag,H1Ah)
4.b Ternary CH refined with riding coordinates:
 C39(H39), C9(H9), C58(H58), C61(H61), C30(H30), C28(H28), C28(H28a)
4.c Secondary CH2 refined with riding coordinates:
 C12(H12a,H12b), C42(H42a,H42b), C41(H41a,H41b), C10(H10a,H10b), C11(H11a,
 H11b), C40(H40a,H40b), C20(H20a,H20b), C50(H50a,H50b), C47(H47a,H47b),
 C17(H17a,H17b), C18(H18a,H18b), C49(H49a,H49b), C19(H19a,H19b), C48(H48a,H48b)
4.d Aromatic/amide H refined with riding coordinates:
 N15(H15), N45(H45), C2(H2), C37(H37), C5(H5), C34(H34), C35(H35), C6(H6),
 C26(H26), C24(H24), C56(H56), C25(H25), C54(H54), C55(H55)
4.e Idealised Me refined as rotating group:
 C63(H63a,H63b,H63c), C62(H62a,H62b,H62c), C60(H60a,H60b,H60c), C59(H59a,H59b,
 H59c), C31(H31a,H31b,H31c), C29(H29a,H29b,H29c), C0AA(H0Aa,H0Ab,H0Ac),
 C1AA(H1Aa,H1Ab,H1Ac), C29A(H29d,H29e,H29f), C1AB(H1Ad,H1Ae,H1Af)
4.f Idealised tetrahedral OH refined as rotating group:
 O21(H21)
;
_olex2_submission_special_instructions 'No special instructions were received'
_oxdiff_exptl_absorpt_empirical_details
;
Empirical correction (ABSPACK) includes:
- Absorption correction using spherical harmonics
- Frame scaling
;
_oxdiff_exptl_absorpt_empirical_full_max 5.124
_oxdiff_exptl_absorpt_empirical_full_min 0.511

loop_
_space_group_symop_operation_xyz
'x, y, z'
'-x+1/2, -y, z+1/2'
'-x, y+1/2, -z+1/2'
'x+1/2, -y+1/2, -z'

loop_
_atom_site_label
_atom_site_type_symbol
_atom_site_fract_x
_atom_site_fract_y
_atom_site_fract_z
_atom_site_U_iso_or_equiv
_atom_site_adp_type
_atom_site_occupancy
_atom_site_site_symmetry_order
_atom_site_calc_flag
_atom_site_refinement_flags_posn
_atom_site_refinement_flags_adp
_atom_site_refinement_flags_occupancy
_atom_site_disorder_assembly
_atom_site_disorder_group
O14 O 0.44425(13) 0.61175(13) 0.92325(10) 0.0393(5) Uani 1 1 d . . . . .
O44 O -0.07225(12) 0.58167(13) 1.00597(11) 0.0375(5) Uani 1 1 d . . . . .
O21 O 0.26148(13) 0.55178(12) 0.95435(12) 0.0412(5) Uani 1 1 d . . . . .
H21 H 0.211366 0.546055 0.953108 0.062 Uiso 1 1 calc GR . . . .
O51 O 0.11233(13) 0.55398(13) 0.94979(11) 0.0431(5) Uani 1 1 d . . . . .
N4 N 0.28134(15) 0.60972(15) 1.00154(13) 0.0354(5) Uani 1 1 d . . . . .
N8 N 0.30117(15) 0.70536(14) 0.91452(12) 0.0342(5) Uani 1 1 d . . . . .
N38 N 0.07079(15) 0.65856(15) 1.05069(11) 0.0333(5) Uani 1 1 d . . . . .
N15 N 0.40606(15) 0.53272(15) 0.83437(12) 0.0350(5) Uani 1 1 d . . . . .
H15 H 0.371809 0.527829 0.801506 0.042 Uiso 1 1 calc R . . . .
N45 N -0.02652(14) 0.45689(14) 1.03780(12) 0.0331(5) Uani 1 1 d . . . . .
H45 H 0.002753 0.431134 1.067022 0.040 Uiso 1 1 calc R . . . .
N33 N 0.09243(15) 0.63281(16) 0.93512(12) 0.0377(6) Uani 1 1 d . . . . .
N16 N 0.34060(17) 0.77788(19) 1.14849(12) 0.0438(6) Uani 1 1 d . . . . .
N46 N 0.03764(18) 0.87084(19) 0.88481(14) 0.0487(7) Uani 1 1 d . . . . .
C13 C 0.39681(18) 0.59638(17) 0.87643(14) 0.0335(6) Uani 1 1 d . . . . .
C3 C 0.30289(17) 0.68659(17) 0.98163(14) 0.0318(6) Uani 1 1 d . . . . .
C43 C -0.02148(16) 0.53875(17) 1.03529(13) 0.0307(5) Uani 1 1 d . . . . .
C32 C 0.07001(17) 0.68521(19) 0.98544(14) 0.0334(6) Uani 1 1 d . . . . .
C2 C 0.32231(17) 0.74322(18) 1.03141(14) 0.0343(6) Uani 1 1 d . . . . .
H2 H 0.337776 0.795639 1.018770 0.041 Uiso 1 1 calc R . . . .
C39 C 0.04916(17) 0.57594(17) 1.07526(14) 0.0319(6) Uani 1 1 d . . . . .
H39 H 0.097474 0.540252 1.073135 0.038 Uiso 1 1 calc R . . . .
C7 C 0.31913(18) 0.7232(2) 1.10030(15) 0.0373(6) Uani 1 1 d . . . . .
C9 C 0.32518(18) 0.65167(17) 0.85834(14) 0.0336(6) Uani 1 1 d . . . . .
H9 H 0.277943 0.619011 0.843670 0.040 Uiso 1 1 calc R . . . .
C37 C 0.05158(18) 0.76547(19) 0.96846(15) 0.0374(6) Uani 1 1 d . . . . .
H37 H 0.035608 0.801630 1.002175 0.045 Uiso 1 1 calc R . . . .
C5 C 0.27803(18) 0.5893(2) 1.06784(17) 0.0418(7) Uani 1 1 d . . . . .
H5 H 0.263489 0.536240 1.079442 0.050 Uiso 1 1 calc R . . . .
C52 C -0.0791(2) 0.41082(19) 0.99341(16) 0.0392(7) Uani 1 1 d . . . . .
C12 C 0.3054(2) 0.79145(18) 0.89451(15) 0.0411(7) Uani 1 1 d . . . . .
H12A H 0.356446 0.816213 0.909537 0.049 Uiso 1 1 calc R . . . .
H12B H 0.259454 0.822026 0.912860 0.049 Uiso 1 1 calc R . . . .
C42 C 0.0639(2) 0.71902(19) 1.10484(15) 0.0408(7) Uani 1 1 d . . . . .
H42A H 0.011575 0.747328 1.102822 0.049 Uiso 1 1 calc R . . . .
H42B H 0.108167 0.758643 1.102377 0.049 Uiso 1 1 calc R . . . .
C41 C 0.0705(2) 0.6678(2) 1.16851(15) 0.0417(7) Uani 1 1 d . . . . .
H41A H 0.127482 0.656199 1.179554 0.050 Uiso 1 1 calc R . . . .
H41B H 0.044581 0.694713 1.206576 0.050 Uiso 1 1 calc R . . . .
C22 C 0.46950(18) 0.4724(2) 0.84088(14) 0.0377(6) Uani 1 1 d . . . . .
C10 C 0.3505(2) 0.71175(19) 0.80208(14) 0.0402(7) Uani 1 1 d . . . . .
H10A H 0.409117 0.722751 0.803541 0.048 Uiso 1 1 calc R . . . .
H10B H 0.336389 0.690448 0.757866 0.048 Uiso 1 1 calc R . . . .
C34 C 0.0975(2) 0.6583(2) 0.86988(15) 0.0455(8) Uani 1 1 d . . . . .
H34 H 0.112391 0.620945 0.836735 0.055 Uiso 1 1 calc R . . . .
C53 C -0.0419(2) 0.3651(2) 0.94194(19) 0.0515(8) Uani 1 1 d . . . . .
C36 C 0.05660(19) 0.7930(2) 0.90134(15) 0.0421(7) Uani 1 1 d . . . . .
C27 C 0.4473(2) 0.3950(2) 0.86387(16) 0.0438(7) Uani 1 1 d . . . . .
C11 C 0.3013(2) 0.78784(19) 0.81788(16) 0.0435(7) Uani 1 1 d . . . . .
H11A H 0.244919 0.782870 0.802265 0.052 Uiso 1 1 calc R . . . .
H11B H 0.326093 0.835758 0.797619 0.052 Uiso 1 1 calc R . . . .
C23 C 0.5503(2) 0.4920(3) 0.82216(17) 0.0536(9) Uani 1 1 d . . . . .
C35 C 0.0817(2) 0.7358(2) 0.85170(16) 0.0469(8) Uani 1 1 d . . . . .
H35 H 0.087118 0.751767 0.806852 0.056 Uiso 1 1 calc R . . . .
C40 C 0.0248(2) 0.59094(19) 1.14932(14) 0.0396(7) Uani 1 1 d . . . . .
H40A H -0.034166 0.598511 1.153546 0.047 Uiso 1 1 calc R . . . .
H40B H 0.041510 0.545603 1.177639 0.047 Uiso 1 1 calc R . . . .
C20 C 0.3692(2) 0.8598(2) 1.13302(16) 0.0445(7) Uani 1 1 d . . . . .
H20A H 0.328532 0.889405 1.106877 0.053 Uiso 1 1 calc R . . . .
H20B H 0.420417 0.858145 1.107816 0.053 Uiso 1 1 calc R . . . .
C58 C 0.0508(2) 0.3622(2) 0.93170(19) 0.0530(9) Uani 1 1 d . . . . .
H58 H 0.075825 0.401156 0.963100 0.064 Uiso 1 1 calc R . . . .
C61 C -0.20743(19) 0.4599(2) 1.05709(19) 0.0466(8) Uani 1 1 d . . . . .
H61 H -0.165577 0.491477 1.081326 0.056 Uiso 1 1 calc R . . . .
C57 C -0.1647(2) 0.4131(2) 1.00128(19) 0.0467(8) Uani 1 1 d . . . . .
C50 C 0.0075(2) 0.9306(2) 0.93419(18) 0.0494(8) Uani 1 1 d . . . . .
H50A H 0.046685 0.938005 0.970638 0.059 Uiso 1 1 calc R . . . .
H50B H -0.044988 0.913883 0.953001 0.059 Uiso 1 1 calc R . . . .
C30 C 0.3611(2) 0.3762(2) 0.88830(19) 0.0512(8) Uani 1 1 d . . . . .
H30 H 0.331411 0.428210 0.889003 0.061 Uiso 1 1 calc R . . . .
C6 C 0.29501(19) 0.6429(2) 1.11761(16) 0.0422(7) Uani 1 1 d . . . . .
H6 H 0.290938 0.627290 1.162644 0.051 Uiso 1 1 calc R . . . .
C26 C 0.5085(3) 0.3346(3) 0.8647(2) 0.0632(11) Uani 1 1 d . . . . .
H26 H 0.495605 0.282023 0.878637 0.076 Uiso 1 1 calc R . . . .
C47 C 0.0339(3) 0.9019(3) 0.81569(19) 0.0631(11) Uani 1 1 d . . . . .
H47A H 0.008932 0.862315 0.785582 0.076 Uiso 1 1 calc R . . . .
H47B H 0.088326 0.915513 0.799065 0.076 Uiso 1 1 calc R . . . .
C63 C -0.2706(2) 0.5195(2) 1.0291(2) 0.0606(10) Uani 1 1 d . . . . .
H63A H -0.244120 0.556554 0.998590 0.091 Uiso 1 1 calc GR . . . .
H63B H -0.294904 0.549546 1.065658 0.091 Uiso 1 1 calc GR . . . .
H63C H -0.312733 0.489879 1.005565 0.091 Uiso 1 1 calc GR . . . .
C17 C 0.3453(2) 0.7594(3) 1.22069(16) 0.0572(10) Uani 1 1 d . . . . .
H17A H 0.371252 0.707010 1.228410 0.069 Uiso 1 1 calc R . . . .
H17B H 0.290944 0.759152 1.241041 0.069 Uiso 1 1 calc R . . . .
C24 C 0.6084(2) 0.4308(4) 0.8253(2) 0.0718(14) Uani 1 1 d . . . . .
H24 H 0.662714 0.442243 0.813870 0.086 Uiso 1 1 calc R . . . .
C56 C -0.2125(2) 0.3686(3) 0.9564(3) 0.0680(12) Uani 1 1 d . . . . .
H56 H -0.269530 0.369274 0.960721 0.082 Uiso 1 1 calc R . . . .
C18 C 0.3976(3) 0.8287(3) 1.24874(18) 0.0651(11) Uani 1 1 d . . . . .
H18A H 0.381256 0.841960 1.294548 0.078 Uiso 1 1 calc R . . . .
H18B H 0.455473 0.813964 1.248675 0.078 Uiso 1 1 calc R . . . .
C28 C 0.5725(3) 0.5786(3) 0.8004(2) 0.0672(13) Uani 1 1 d D . . . .
H28 H 0.540609 0.614186 0.830372 0.081 Uiso 0.691(9) 1 calc R . P A 1
H28A H 0.529674 0.620680 0.798191 0.081 Uiso 0.309(9) 1 calc R . P A 2
C25 C 0.5876(3) 0.3530(4) 0.8451(3) 0.0795(16) Uani 1 1 d . . . . .
H25 H 0.627552 0.312389 0.845206 0.095 Uiso 1 1 calc R . . . .
C54 C -0.0928(3) 0.3207(3) 0.8987(3) 0.0773(14) Uani 1 1 d . . . . .
H54 H -0.069406 0.288930 0.864872 0.093 Uiso 1 1 calc R . . . .
C49 C -0.0014(3) 1.0082(3) 0.8926(2) 0.0683(11) Uani 1 1 d . . . . .
H49A H -0.046408 1.041460 0.909199 0.082 Uiso 1 1 calc R . . . .
H49B H 0.048910 1.039959 0.893533 0.082 Uiso 1 1 calc R . . . .
C19 C 0.3820(3) 0.8996(3) 1.20200(18) 0.0644(11) Uani 1 1 d . . . . .
H19A H 0.428704 0.936376 1.201234 0.077 Uiso 1 1 calc R . . . .
H19B H 0.333376 0.929646 1.215739 0.077 Uiso 1 1 calc R . . . .
C62 C -0.2484(3) 0.4022(3) 1.1077(3) 0.0786(13) Uani 1 1 d . . . . .
H62A H -0.291099 0.372017 1.085458 0.118 Uiso 1 1 calc GR . . . .
H62B H -0.271644 0.433359 1.144036 0.118 Uiso 1 1 calc GR . . . .
H62C H -0.208017 0.365146 1.125322 0.118 Uiso 1 1 calc GR . . . .
C60 C 0.0838(3) 0.2776(3) 0.9488(3) 0.0738(12) Uani 1 1 d . . . . .
H60A H 0.071627 0.265095 0.995117 0.111 Uiso 1 1 calc GR . . . .
H60B H 0.142275 0.276485 0.942022 0.111 Uiso 1 1 calc GR . . . .
H60C H 0.058182 0.237843 0.920040 0.111 Uiso 1 1 calc GR . . . .
C59 C 0.0751(3) 0.3871(3) 0.8602(2) 0.0794(13) Uani 1 1 d . . . . .
H59A H 0.057093 0.346180 0.828867 0.119 Uiso 1 1 calc GR . . . .
H59B H 0.133813 0.392675 0.857548 0.119 Uiso 1 1 calc GR . . . .
H59C H 0.049613 0.438258 0.849190 0.119 Uiso 1 1 calc GR . . . .
C55 C -0.1770(3) 0.3233(3) 0.9053(3) 0.0880(17) Uani 1 1 d . . . . .
H55 H -0.210075 0.294513 0.875309 0.106 Uiso 1 1 calc R . . . .
C48 C -0.0191(3) 0.9771(3) 0.8221(2) 0.0734(13) Uani 1 1 d . . . . .
H48A H -0.076932 0.963682 0.816932 0.088 Uiso 1 1 calc R . . . .
H48B H -0.004212 1.017462 0.788401 0.088 Uiso 1 1 calc R . . . .
C31 C 0.3160(3) 0.3218(4) 0.8393(3) 0.102(2) Uani 1 1 d . . . . .
H31A H 0.311226 0.348926 0.796464 0.154 Uiso 1 1 calc GR . . . .
H31B H 0.262033 0.310113 0.856508 0.154 Uiso 1 1 calc GR . . . .
H31C H 0.345936 0.271843 0.833613 0.154 Uiso 1 1 calc GR . . . .
C29 C 0.5406(4) 0.6007(4) 0.7248(3) 0.0598(18) Uani 0.691(9) 1 d D . P A 1
H29A H 0.566802 0.565282 0.692741 0.090 Uiso 0.691(9) 1 calc GR . P A 1
H29B H 0.554275 0.656322 0.714544 0.090 Uiso 0.691(9) 1 calc GR . P A 1
H29C H 0.482062 0.593646 0.722440 0.090 Uiso 0.691(9) 1 calc GR . P A 1
Cl1 Cl 0.27576(7) 0.52370(6) 0.71117(5) 0.0679(3) Uani 1 1 d . . . . .
C0AA C 0.3588(5) 0.3440(6) 0.9585(3) 0.140(3) Uani 1 1 d . . . . .
H0AA H 0.384067 0.291067 0.959666 0.210 Uiso 1 1 calc GR . . . .
H0AB H 0.302694 0.339762 0.973216 0.210 Uiso 1 1 calc GR . . . .
H0AC H 0.388245 0.380269 0.987890 0.210 Uiso 1 1 calc GR . . . .
C1AA C 0.6584(3) 0.6086(4) 0.8056(4) 0.069(2) Uani 0.691(9) 1 d D . P A 1
H1AA H 0.679263 0.597682 0.850026 0.104 Uiso 0.691(9) 1 calc GR . P A 1
H1AB H 0.659606 0.666293 0.797320 0.104 Uiso 0.691(9) 1 calc GR . P A 1
H1AC H 0.692027 0.581305 0.772733 0.104 Uiso 0.691(9) 1 calc GR . P A 1
O0AA O 0.3746(3) 0.6206(3) 0.6010(2) 0.1011(13) Uani 1 1 d . . . . .
H0AD H 0.340260 0.655902 0.587042 0.152 Uiso 1 1 d G . . . .
H0AE H 0.347632 0.592130 0.629245 0.152 Uiso 1 1 d G . . . .
O1AA O 0.1398(3) 0.6579(3) 0.7056(2) 0.1002(12) Uani 1 1 d . . . . .
H1AG H 0.116392 0.660368 0.667313 0.150 Uiso 1 1 d G . . . .
H1AH H 0.180927 0.625925 0.703357 0.150 Uiso 1 1 d G . . . .
C29A C 0.6251(11) 0.5584(12) 0.7361(7) 0.088(6) Uani 0.309(9) 1 d D . P A 2
H29D H 0.653245 0.507562 0.742698 0.132 Uiso 0.309(9) 1 calc GR . P A 2
H29E H 0.664699 0.600978 0.728839 0.132 Uiso 0.309(9) 1 calc GR . P A 2
H29F H 0.589631 0.554337 0.697503 0.132 Uiso 0.309(9) 1 calc GR . P A 2
C1AB C 0.6507(7) 0.5875(9) 0.8567(8) 0.056(4) Uani 0.309(9) 1 d D . P A 2
H1AD H 0.629513 0.581702 0.901671 0.084 Uiso 0.309(9) 1 calc GR . P A 2
H1AE H 0.675938 0.640127 0.851923 0.084 Uiso 0.309(9) 1 calc GR . P A 2
H1AF H 0.690800 0.545794 0.848240 0.084 Uiso 0.309(9) 1 calc GR . P A 2

loop_
_atom_site_aniso_label
_atom_site_aniso_U_11
_atom_site_aniso_U_22
_atom_site_aniso_U_33
_atom_site_aniso_U_23
_atom_site_aniso_U_13
_atom_site_aniso_U_12
O14 0.0402(11) 0.0444(12) 0.0333(10) -0.0039(9) -0.0046(9) -0.0050(9)
O44 0.0303(10) 0.0384(11) 0.0438(11) 0.0071(9) -0.0061(8) 0.0038(8)
O21 0.0358(11) 0.0309(10) 0.0570(13) -0.0029(9) 0.0085(10) -0.0029(8)
O51 0.0405(11) 0.0407(12) 0.0480(12) -0.0090(9) 0.0067(9) -0.0067(9)
N4 0.0320(12) 0.0310(12) 0.0432(13) 0.0042(10) 0.0041(10) -0.0026(9)
N8 0.0427(14) 0.0268(11) 0.0331(11) 0.0018(9) 0.0013(10) -0.0029(10)
N38 0.0348(12) 0.0335(12) 0.0317(11) -0.0001(9) -0.0011(10) -0.0027(10)
N15 0.0331(12) 0.0372(13) 0.0347(11) -0.0040(10) -0.0024(9) -0.0042(10)
N45 0.0324(12) 0.0325(12) 0.0343(11) -0.0008(9) -0.0028(9) 0.0026(9)
N33 0.0317(12) 0.0452(15) 0.0362(12) -0.0036(10) 0.0026(10) -0.0059(10)
N16 0.0418(14) 0.0604(17) 0.0292(12) 0.0031(11) 0.0014(10) -0.0001(12)
N46 0.0484(16) 0.0564(18) 0.0413(14) 0.0174(13) 0.0000(12) -0.0037(13)
C13 0.0354(15) 0.0314(14) 0.0335(13) -0.0001(11) 0.0010(11) -0.0084(11)
C3 0.0260(13) 0.0303(14) 0.0392(14) 0.0050(11) 0.0035(11) -0.0007(10)
C43 0.0275(13) 0.0344(14) 0.0304(12) 0.0016(11) 0.0028(10) 0.0024(11)
C32 0.0223(13) 0.0456(16) 0.0322(13) -0.0032(12) 0.0004(10) -0.0050(11)
C2 0.0312(14) 0.0362(15) 0.0354(14) 0.0049(11) -0.0007(11) -0.0030(11)
C39 0.0290(13) 0.0337(14) 0.0331(13) 0.0001(11) -0.0018(10) 0.0025(11)
C7 0.0266(14) 0.0490(17) 0.0362(14) 0.0046(13) 0.0024(11) 0.0031(12)
C9 0.0363(15) 0.0307(14) 0.0337(13) -0.0012(11) -0.0020(11) -0.0075(11)
C37 0.0343(15) 0.0429(16) 0.0351(14) 0.0020(12) -0.0003(11) -0.0048(12)
C5 0.0323(15) 0.0413(17) 0.0518(17) 0.0194(14) 0.0076(13) 0.0008(12)
C52 0.0412(17) 0.0336(15) 0.0427(15) -0.0048(12) -0.0054(13) 0.0023(12)
C12 0.060(2) 0.0262(14) 0.0373(15) 0.0049(12) -0.0006(14) -0.0046(13)
C42 0.0524(19) 0.0340(15) 0.0361(14) -0.0027(12) -0.0003(13) 0.0003(13)
C41 0.0459(18) 0.0461(18) 0.0330(13) -0.0048(13) -0.0044(13) 0.0047(14)
C22 0.0307(14) 0.0485(17) 0.0338(13) -0.0113(12) -0.0002(11) 0.0006(12)
C10 0.0514(19) 0.0387(16) 0.0304(13) 0.0018(12) -0.0018(12) -0.0070(13)
C34 0.0354(16) 0.067(2) 0.0337(14) -0.0066(15) 0.0021(12) -0.0119(15)
C53 0.051(2) 0.049(2) 0.0546(19) -0.0172(15) -0.0066(16) 0.0086(15)
C36 0.0316(15) 0.0559(19) 0.0387(15) 0.0068(14) -0.0016(12) -0.0086(13)
C27 0.0448(18) 0.0441(18) 0.0426(15) -0.0084(14) -0.0025(13) 0.0054(14)
C11 0.058(2) 0.0341(16) 0.0385(15) 0.0093(12) -0.0050(14) -0.0041(14)
C23 0.0335(17) 0.082(3) 0.0455(17) -0.0261(18) 0.0047(13) -0.0079(16)
C35 0.0384(17) 0.068(2) 0.0343(15) 0.0039(15) 0.0025(13) -0.0088(15)
C40 0.0446(17) 0.0426(17) 0.0314(13) 0.0051(12) -0.0019(12) 0.0011(13)
C20 0.0379(17) 0.058(2) 0.0380(15) -0.0053(14) 0.0006(13) -0.0041(14)
C58 0.052(2) 0.054(2) 0.0532(19) -0.0130(16) 0.0045(16) 0.0106(16)
C61 0.0349(16) 0.0436(18) 0.061(2) -0.0043(15) 0.0025(14) -0.0049(13)
C57 0.0408(17) 0.0368(16) 0.063(2) -0.0079(15) -0.0070(15) 0.0022(13)
C50 0.0413(17) 0.054(2) 0.0530(19) 0.0149(16) 0.0028(14) -0.0043(15)
C30 0.059(2) 0.0403(18) 0.0547(19) 0.0002(15) 0.0106(16) -0.0026(15)
C6 0.0333(16) 0.0534(19) 0.0399(15) 0.0161(14) 0.0036(12) 0.0014(13)
C26 0.073(3) 0.052(2) 0.064(2) -0.0135(18) -0.014(2) 0.0238(19)
C47 0.063(2) 0.080(3) 0.0467(19) 0.0248(19) 0.0038(17) -0.004(2)
C63 0.0440(19) 0.049(2) 0.089(3) -0.0057(19) 0.0063(19) 0.0040(16)
C17 0.053(2) 0.086(3) 0.0327(16) 0.0094(17) 0.0005(14) 0.0073(19)
C24 0.0300(19) 0.109(4) 0.076(3) -0.043(3) -0.0031(17) 0.009(2)
C56 0.0419(19) 0.067(3) 0.096(3) -0.031(2) -0.016(2) 0.0043(17)
C18 0.057(2) 0.102(3) 0.0373(17) -0.0103(19) -0.0043(16) 0.007(2)
C28 0.055(2) 0.084(3) 0.064(2) -0.033(2) 0.0247(18) -0.039(2)
C25 0.054(3) 0.102(4) 0.083(3) -0.036(3) -0.019(2) 0.037(3)
C54 0.067(3) 0.082(3) 0.083(3) -0.047(3) -0.014(2) 0.012(2)
C49 0.073(3) 0.057(2) 0.074(3) 0.026(2) 0.006(2) 0.001(2)
C19 0.062(2) 0.089(3) 0.0417(17) -0.0146(19) -0.0016(17) -0.016(2)
C62 0.068(3) 0.076(3) 0.092(3) 0.017(3) 0.012(2) -0.019(2)
C60 0.059(2) 0.063(3) 0.099(3) -0.003(2) 0.012(2) 0.017(2)
C59 0.095(4) 0.084(3) 0.059(2) -0.014(2) 0.012(2) 0.007(3)
C55 0.061(3) 0.096(4) 0.108(4) -0.058(3) -0.028(3) 0.010(2)
C48 0.064(3) 0.087(3) 0.069(3) 0.045(2) 0.002(2) -0.001(2)
C31 0.074(3) 0.136(5) 0.097(4) -0.050(4) 0.025(3) -0.038(3)
C29 0.079(4) 0.049(3) 0.052(3) -0.005(2) 0.015(3) -0.020(3)
Cl1 0.0760(6) 0.0592(6) 0.0684(6) -0.0229(5) -0.0311(5) 0.0051(5)
C0AA 0.108(5) 0.251(11) 0.062(3) 0.038(5) 0.010(3) -0.029(6)
C1AA 0.037(3) 0.077(4) 0.093(6) -0.020(4) 0.018(3) -0.019(3)
O0AA 0.104(3) 0.097(3) 0.102(3) -0.001(2) 0.030(2) 0.041(2)
O1AA 0.129(4) 0.089(3) 0.082(2) -0.005(2) 0.004(2) 0.029(2)
C29A 0.101(14) 0.103(13) 0.059(8) -0.009(8) 0.022(8) -0.049(11)
C1AB 0.039(6) 0.061(8) 0.068(9) -0.017(7) -0.003(6) -0.007(5)

loop_
_atom_type_symbol
_atom_type_description
_atom_type_scat_dispersion_real
_atom_type_scat_dispersion_imag
_atom_type_scat_source
C C 0.0181 0.0091 'International Tables Vol C Tables 4.2.6.8 and 6.1.1.4'
H H 0.0000 0.0000 'International Tables Vol C Tables 4.2.6.8 and 6.1.1.4'
Cl Cl 0.3639 0.7018 'International Tables Vol C Tables 4.2.6.8 and 6.1.1.4'
N N 0.0311 0.0180 'International Tables Vol C Tables 4.2.6.8 and 6.1.1.4'
O O 0.0492 0.0322 'International Tables Vol C Tables 4.2.6.8 and 6.1.1.4'

loop_
_geom_angle_atom_site_label_1
_geom_angle_atom_site_label_2
_geom_angle_atom_site_label_3
_geom_angle
_geom_angle_site_symmetry_1
_geom_angle_site_symmetry_3
_geom_angle_publ_flag
N4 O21 H21 109.5 . . ?
C3 N4 O21 120.2(2) . . ?
C5 N4 O21 118.6(2) . . ?
C5 N4 C3 121.2(3) . . ?
C3 N8 C9 126.6(2) . . ?
C3 N8 C12 118.6(2) . . ?
C12 N8 C9 111.1(2) . . ?
C32 N38 C39 127.0(2) . . ?
C32 N38 C42 118.4(2) . . ?
C42 N38 C39 111.2(2) . . ?
C13 N15 H15 118.0 . . ?
C13 N15 C22 124.1(2) . . ?
C22 N15 H15 118.0 . . ?
C43 N45 H45 118.8 . . ?
C43 N45 C52 122.5(2) . . ?
C52 N45 H45 118.8 . . ?
O51 N33 C32 120.3(2) . . ?
C34 N33 O51 118.6(3) . . ?
C34 N33 C32 121.0(3) . . ?
C7 N16 C20 123.1(2) . . ?
C7 N16 C17 124.3(3) . . ?
C20 N16 C17 112.3(3) . . ?
C36 N46 C50 123.0(3) . . ?
C36 N46 C47 124.4(3) . . ?
C47 N46 C50 112.2(3) . . ?
O14 C13 N15 123.7(3) . . ?
O14 C13 C9 122.3(3) . . ?
N15 C13 C9 113.8(2) . . ?
N4 C3 C2 118.0(3) . . ?
N8 C3 N4 118.9(3) . . ?
N8 C3 C2 123.0(2) . . ?
O44 C43 N45 123.2(3) . . ?
O44 C43 C39 121.5(3) . . ?
N45 C43 C39 115.3(2) . . ?
N38 C32 N33 119.2(3) . . ?
N38 C32 C37 122.3(3) . . ?
N33 C32 C37 118.5(3) . . ?
C3 C2 H2 119.2 . . ?
C3 C2 C7 121.6(3) . . ?
C7 C2 H2 119.2 . . ?
N38 C39 C43 112.0(2) . . ?
N38 C39 H39 110.0 . . ?
N38 C39 C40 103.2(2) . . ?
C43 C39 H39 110.0 . . ?
C43 C39 C40 111.5(2) . . ?
C40 C39 H39 110.0 . . ?
N16 C7 C2 121.3(3) . . ?
N16 C7 C6 121.1(3) . . ?
C2 C7 C6 117.6(3) . . ?
N8 C9 C13 112.5(2) . . ?
N8 C9 H9 110.1 . . ?
N8 C9 C10 103.5(2) . . ?
C13 C9 H9 110.1 . . ?
C13 C9 C10 110.3(2) . . ?
C10 C9 H9 110.1 . . ?
C32 C37 H37 119.3 . . ?
C32 C37 C36 121.3(3) . . ?
C36 C37 H37 119.3 . . ?
N4 C5 H5 118.7 . . ?
C6 C5 N4 122.5(3) . . ?
C6 C5 H5 118.7 . . ?
C53 C52 N45 118.0(3) . . ?
C57 C52 N45 120.5(3) . . ?
C57 C52 C53 121.5(3) . . ?
N8 C12 H12A 111.1 . . ?
N8 C12 H12B 111.1 . . ?
N8 C12 C11 103.3(2) . . ?
H12A C12 H12B 109.1 . . ?
C11 C12 H12A 111.1 . . ?
C11 C12 H12B 111.1 . . ?
N38 C42 H42A 111.1 . . ?
N38 C42 H42B 111.1 . . ?
N38 C42 C41 103.1(2) . . ?
H42A C42 H42B 109.1 . . ?
C41 C42 H42A 111.1 . . ?
C41 C42 H42B 111.1 . . ?
C42 C41 H41A 111.2 . . ?
C42 C41 H41B 111.2 . . ?
H41A C41 H41B 109.2 . . ?
C40 C41 C42 102.6(2) . . ?
C40 C41 H41A 111.2 . . ?
C40 C41 H41B 111.2 . . ?
C27 C22 N15 118.1(3) . . ?
C27 C22 C23 122.4(3) . . ?
C23 C22 N15 119.4(3) . . ?
C9 C10 H10A 111.0 . . ?
C9 C10 H10B 111.0 . . ?
H10A C10 H10B 109.0 . . ?
C11 C10 C9 103.7(2) . . ?
C11 C10 H10A 111.0 . . ?
C11 C10 H10B 111.0 . . ?
N33 C34 H34 118.9 . . ?
C35 C34 N33 122.2(3) . . ?
C35 C34 H34 118.9 . . ?
C52 C53 C58 122.7(3) . . ?
C54 C53 C52 118.1(3) . . ?
C54 C53 C58 119.2(3) . . ?
N46 C36 C37 121.2(3) . . ?
N46 C36 C35 121.4(3) . . ?
C37 C36 C35 117.4(3) . . ?
C22 C27 C30 121.9(3) . . ?
C22 C27 C26 117.6(3) . . ?
C26 C27 C30 120.6(3) . . ?
C12 C11 H11A 111.3 . . ?
C12 C11 H11B 111.3 . . ?
C10 C11 C12 102.4(3) . . ?
C10 C11 H11A 111.3 . . ?
C10 C11 H11B 111.3 . . ?
H11A C11 H11B 109.2 . . ?
C22 C23 C28 120.5(3) . . ?
C24 C23 C22 117.5(4) . . ?
C24 C23 C28 121.9(4) . . ?
C34 C35 C36 119.6(3) . . ?
C34 C35 H35 120.2 . . ?
C36 C35 H35 120.2 . . ?
C39 C40 H40A 110.9 . . ?
C39 C40 H40B 110.9 . . ?
C41 C40 C39 104.3(2) . . ?
C41 C40 H40A 110.9 . . ?
C41 C40 H40B 110.9 . . ?
H40A C40 H40B 108.9 . . ?
N16 C20 H20A 110.9 . . ?
N16 C20 H20B 110.9 . . ?
N16 C20 C19 104.4(3) . . ?
H20A C20 H20B 108.9 . . ?
C19 C20 H20A 110.9 . . ?
C19 C20 H20B 110.9 . . ?
C53 C58 H58 107.8 . . ?
C53 C58 C60 110.3(4) . . ?
C53 C58 C59 111.8(4) . . ?
C60 C58 H58 107.8 . . ?
C59 C58 H58 107.8 . . ?
C59 C58 C60 111.0(4) . . ?
C57 C61 H61 107.9 . . ?
C57 C61 C63 111.7(3) . . ?
C57 C61 C62 111.3(3) . . ?
C63 C61 H61 107.9 . . ?
C63 C61 C62 110.0(3) . . ?
C62 C61 H61 107.9 . . ?
C52 C57 C61 123.4(3) . . ?
C56 C57 C52 118.1(3) . . ?
C56 C57 C61 118.6(3) . . ?
N46 C50 H50A 111.1 . . ?
N46 C50 H50B 111.1 . . ?
N46 C50 C49 103.2(3) . . ?
H50A C50 H50B 109.1 . . ?
C49 C50 H50A 111.1 . . ?
C49 C50 H50B 111.1 . . ?
C27 C30 H30 106.5 . . ?
C31 C30 C27 111.4(3) . . ?
C31 C30 H30 106.5 . . ?
C0AA C30 C27 113.2(4) . . ?
C0AA C30 H30 106.5 . . ?
C0AA C30 C31 112.2(5) . . ?
C7 C6 H6 120.5 . . ?
C5 C6 C7 119.1(3) . . ?
C5 C6 H6 120.5 . . ?
C27 C26 H26 119.9 . . ?
C25 C26 C27 120.3(4) . . ?
C25 C26 H26 119.9 . . ?
N46 C47 H47A 111.1 . . ?
N46 C47 H47B 111.1 . . ?
N46 C47 C48 103.3(3) . . ?
H47A C47 H47B 109.1 . . ?
C48 C47 H47A 111.1 . . ?
C48 C47 H47B 111.1 . . ?
C61 C63 H63A 109.5 . . ?
C61 C63 H63B 109.5 . . ?
C61 C63 H63C 109.5 . . ?
H63A C63 H63B 109.5 . . ?
H63A C63 H63C 109.5 . . ?
H63B C63 H63C 109.5 . . ?
N16 C17 H17A 111.1 . . ?
N16 C17 H17B 111.1 . . ?
N16 C17 C18 103.3(3) . . ?
H17A C17 H17B 109.1 . . ?
C18 C17 H17A 111.1 . . ?
C18 C17 H17B 111.1 . . ?
C23 C24 H24 119.3 . . ?
C25 C24 C23 121.3(4) . . ?
C25 C24 H24 119.3 . . ?
C57 C56 H56 119.4 . . ?
C55 C56 C57 121.2(4) . . ?
C55 C56 H56 119.4 . . ?
C17 C18 H18A 110.8 . . ?
C17 C18 H18B 110.8 . . ?
H18A C18 H18B 108.8 . . ?
C19 C18 C17 104.9(3) . . ?
C19 C18 H18A 110.8 . . ?
C19 C18 H18B 110.8 . . ?
C23 C28 H28 104.9 . . ?
C23 C28 H28A 120.0 . . ?
C23 C28 C29 113.1(3) . . ?
C23 C28 C29A 99.2(7) . . ?
C23 C28 C1AB 94.0(6) . . ?
C29 C28 H28 104.9 . . ?
C1AA C28 C23 120.7(5) . . ?
C1AA C28 H28 104.9 . . ?
C1AA C28 C29 106.8(5) . . ?
C29A C28 H28A 120.0 . . ?
C29A C28 C1AB 98.2(9) . . ?
C1AB C28 H28A 120.0 . . ?
C26 C25 H25 119.6 . . ?
C24 C25 C26 120.8(4) . . ?
C24 C25 H25 119.6 . . ?
C53 C54 H54 119.5 . . ?
C55 C54 C53 121.0(4) . . ?
C55 C54 H54 119.5 . . ?
C50 C49 H49A 111.0 . . ?
C50 C49 H49B 111.0 . . ?
H49A C49 H49B 109.0 . . ?
C48 C49 C50 103.7(4) . . ?
C48 C49 H49A 111.0 . . ?
C48 C49 H49B 111.0 . . ?
C20 C19 H19A 110.9 . . ?
C20 C19 H19B 110.9 . . ?
C18 C19 C20 104.1(3) . . ?
C18 C19 H19A 110.9 . . ?
C18 C19 H19B 110.9 . . ?
H19A C19 H19B 109.0 . . ?
C61 C62 H62A 109.5 . . ?
C61 C62 H62B 109.5 . . ?
C61 C62 H62C 109.5 . . ?
H62A C62 H62B 109.5 . . ?
H62A C62 H62C 109.5 . . ?
H62B C62 H62C 109.5 . . ?
C58 C60 H60A 109.5 . . ?
C58 C60 H60B 109.5 . . ?
C58 C60 H60C 109.5 . . ?
H60A C60 H60B 109.5 . . ?
H60A C60 H60C 109.5 . . ?
H60B C60 H60C 109.5 . . ?
C58 C59 H59A 109.5 . . ?
C58 C59 H59B 109.5 . . ?
C58 C59 H59C 109.5 . . ?
H59A C59 H59B 109.5 . . ?
H59A C59 H59C 109.5 . . ?
H59B C59 H59C 109.5 . . ?
C56 C55 H55 119.9 . . ?
C54 C55 C56 120.2(4) . . ?
C54 C55 H55 119.9 . . ?
C47 C48 C49 104.1(3) . . ?
C47 C48 H48A 110.9 . . ?
C47 C48 H48B 110.9 . . ?
C49 C48 H48A 110.9 . . ?
C49 C48 H48B 110.9 . . ?
H48A C48 H48B 109.0 . . ?
C30 C31 H31A 109.5 . . ?
C30 C31 H31B 109.5 . . ?
C30 C31 H31C 109.5 . . ?
H31A C31 H31B 109.5 . . ?
H31A C31 H31C 109.5 . . ?
H31B C31 H31C 109.5 . . ?
C28 C29 H29A 109.5 . . ?
C28 C29 H29B 109.5 . . ?
C28 C29 H29C 109.5 . . ?
H29A C29 H29B 109.5 . . ?
H29A C29 H29C 109.5 . . ?
H29B C29 H29C 109.5 . . ?
C30 C0AA H0AA 109.5 . . ?
C30 C0AA H0AB 109.5 . . ?
C30 C0AA H0AC 109.5 . . ?
H0AA C0AA H0AB 109.5 . . ?
H0AA C0AA H0AC 109.5 . . ?
H0AB C0AA H0AC 109.5 . . ?
C28 C1AA H1AA 109.5 . . ?
C28 C1AA H1AB 109.5 . . ?
C28 C1AA H1AC 109.5 . . ?
H1AA C1AA H1AB 109.5 . . ?
H1AA C1AA H1AC 109.5 . . ?
H1AB C1AA H1AC 109.5 . . ?
H0AD O0AA H0AE 104.5 . . ?
H1AG O1AA H1AH 109.6 . . ?
C28 C29A H29D 109.5 . . ?
C28 C29A H29E 109.5 . . ?
C28 C29A H29F 109.5 . . ?
H29D C29A H29E 109.5 . . ?
H29D C29A H29F 109.5 . . ?
H29E C29A H29F 109.5 . . ?
C28 C1AB H1AD 109.5 . . ?
C28 C1AB H1AE 109.5 . . ?
C28 C1AB H1AF 109.5 . . ?
H1AD C1AB H1AE 109.5 . . ?
H1AD C1AB H1AF 109.5 . . ?
H1AE C1AB H1AF 109.5 . . ?

loop_
_geom_bond_atom_site_label_1
_geom_bond_atom_site_label_2
_geom_bond_distance
_geom_bond_site_symmetry_2
_geom_bond_publ_flag
O14 C13 1.232(3) . ?
O44 C43 1.230(3) . ?
O21 H21 0.8200 . ?
O21 N4 1.371(3) . ?
O51 N33 1.364(3) . ?
N4 C3 1.367(4) . ?
N4 C5 1.356(4) . ?
N8 C3 1.364(4) . ?
N8 C9 1.471(4) . ?
N8 C12 1.468(4) . ?
N38 C32 1.364(4) . ?
N38 C39 1.482(4) . ?
N38 C42 1.465(4) . ?
N15 H15 0.8600 . ?
N15 C13 1.344(4) . ?
N15 C22 1.434(4) . ?
N45 H45 0.8600 . ?
N45 C43 1.346(4) . ?
N45 C52 1.440(4) . ?
N33 C32 1.365(4) . ?
N33 C34 1.360(4) . ?
N16 C7 1.356(4) . ?
N16 C20 1.455(5) . ?
N16 C17 1.463(4) . ?
N46 C36 1.354(5) . ?
N46 C50 1.468(5) . ?
N46 C47 1.462(4) . ?
C13 C9 1.518(4) . ?
C3 C2 1.391(4) . ?
C43 C39 1.522(4) . ?
C32 C37 1.391(4) . ?
C2 H2 0.9300 . ?
C2 C7 1.404(4) . ?
C39 H39 0.9800 . ?
C39 C40 1.539(4) . ?
C7 C6 1.416(5) . ?
C9 H9 0.9800 . ?
C9 C10 1.543(4) . ?
C37 H37 0.9300 . ?
C37 C36 1.406(4) . ?
C5 H5 0.9300 . ?
C5 C6 1.349(5) . ?
C52 C53 1.402(5) . ?
C52 C57 1.401(5) . ?
C12 H12A 0.9700 . ?
C12 H12B 0.9700 . ?
C12 C11 1.520(4) . ?
C42 H42A 0.9700 . ?
C42 H42B 0.9700 . ?
C42 C41 1.519(4) . ?
C41 H41A 0.9700 . ?
C41 H41B 0.9700 . ?
C41 C40 1.511(5) . ?
C22 C27 1.396(5) . ?
C22 C23 1.402(4) . ?
C10 H10A 0.9700 . ?
C10 H10B 0.9700 . ?
C10 C11 1.515(5) . ?
C34 H34 0.9300 . ?
C34 C35 1.346(5) . ?
C53 C58 1.521(5) . ?
C53 C54 1.395(5) . ?
C36 C35 1.418(5) . ?
C27 C30 1.513(5) . ?
C27 C26 1.403(5) . ?
C11 H11A 0.9700 . ?
C11 H11B 0.9700 . ?
C23 C24 1.380(6) . ?
C23 C28 1.528(6) . ?
C35 H35 0.9300 . ?
C40 H40A 0.9700 . ?
C40 H40B 0.9700 . ?
C20 H20A 0.9700 . ?
C20 H20B 0.9700 . ?
C20 C19 1.528(5) . ?
C58 H58 0.9800 . ?
C58 C60 1.526(6) . ?
C58 C59 1.526(6) . ?
C61 H61 0.9800 . ?
C61 C57 1.514(5) . ?
C61 C63 1.521(5) . ?
C61 C62 1.530(6) . ?
C57 C56 1.388(5) . ?
C50 H50A 0.9700 . ?
C50 H50B 0.9700 . ?
C50 C49 1.523(5) . ?
C30 H30 0.9800 . ?
C30 C31 1.509(6) . ?
C30 C0AA 1.488(7) . ?
C6 H6 0.9300 . ?
C26 H26 0.9300 . ?
C26 C25 1.376(7) . ?
C47 H47A 0.9700 . ?
C47 H47B 0.9700 . ?
C47 C48 1.510(6) . ?
C63 H63A 0.9600 . ?
C63 H63B 0.9600 . ?
C63 H63C 0.9600 . ?
C17 H17A 0.9700 . ?
C17 H17B 0.9700 . ?
C17 C18 1.524(6) . ?
C24 H24 0.9300 . ?
C24 C25 1.376(8) . ?
C56 H56 0.9300 . ?
C56 C55 1.381(6) . ?
C18 H18A 0.9700 . ?
C18 H18B 0.9700 . ?
C18 C19 1.508(7) . ?
C28 H28 0.9800 . ?
C28 H28A 0.9800 . ?
C28 C29 1.624(7) . ?
C28 C1AA 1.484(6) . ?
C28 C29A 1.569(14) . ?
C28 C1AB 1.696(12) . ?
C25 H25 0.9300 . ?
C54 H54 0.9300 . ?
C54 C55 1.374(7) . ?
C49 H49A 0.9700 . ?
C49 H49B 0.9700 . ?
C49 C48 1.514(7) . ?
C19 H19A 0.9700 . ?
C19 H19B 0.9700 . ?
C62 H62A 0.9600 . ?
C62 H62B 0.9600 . ?
C62 H62C 0.9600 . ?
C60 H60A 0.9600 . ?
C60 H60B 0.9600 . ?
C60 H60C 0.9600 . ?
C59 H59A 0.9600 . ?
C59 H59B 0.9600 . ?
C59 H59C 0.9600 . ?
C55 H55 0.9300 . ?
C48 H48A 0.9700 . ?
C48 H48B 0.9700 . ?
C31 H31A 0.9600 . ?
C31 H31B 0.9600 . ?
C31 H31C 0.9600 . ?
C29 H29A 0.9600 . ?
C29 H29B 0.9600 . ?
C29 H29C 0.9600 . ?
C0AA H0AA 0.9600 . ?
C0AA H0AB 0.9600 . ?
C0AA H0AC 0.9600 . ?
C1AA H1AA 0.9600 . ?
C1AA H1AB 0.9600 . ?
C1AA H1AC 0.9600 . ?
O0AA H0AD 0.8496 . ?
O0AA H0AE 0.8505 . ?
O1AA H1AG 0.8497 . ?
O1AA H1AH 0.8499 . ?
C29A H29D 0.9600 . ?
C29A H29E 0.9600 . ?
C29A H29F 0.9600 . ?
C1AB H1AD 0.9600 . ?
C1AB H1AE 0.9600 . ?
C1AB H1AF 0.9600 . ?

loop_
_geom_hbond_atom_site_label_D
_geom_hbond_atom_site_label_H
_geom_hbond_atom_site_label_A
_geom_hbond_distance_DH
_geom_hbond_distance_HA
_geom_hbond_distance_DA
_geom_hbond_angle_DHA
_geom_hbond_site_symmetry_A
_geom_hbond_publ_flag
O21 H21 O51 0.82 1.62 2.425(3) 168.8 . yes
O21 H21 N33 0.82 2.43 3.075(3) 136.7 . yes
N45 H45 O0AA 0.86 2.27 3.046(4) 150.4 2_565 yes
C20 H20B O44 0.97 2.46 3.066(4) 120.1 4_567 yes
O0AA H0AE Cl1 0.85 2.29 3.141(5) 175.5 . yes
O1AA H1AH Cl1 0.85 2.28 3.120(4) 168.4 . yes

loop_
_geom_torsion_atom_site_label_1
_geom_torsion_atom_site_label_2
_geom_torsion_atom_site_label_3
_geom_torsion_atom_site_label_4
_geom_torsion
_geom_torsion_site_symmetry_1
_geom_torsion_site_symmetry_2
_geom_torsion_site_symmetry_3
_geom_torsion_site_symmetry_4
_geom_torsion_publ_flag
O14 C13 C9 N8 -20.7(4) . . . . ?
O14 C13 C9 C10 94.4(3) . . . . ?
O44 C43 C39 N38 -25.4(4) . . . . ?
O44 C43 C39 C40 89.6(3) . . . . ?
O21 N4 C3 N8 2.5(4) . . . . ?
O21 N4 C3 C2 179.9(2) . . . . ?
O21 N4 C5 C6 -178.7(3) . . . . ?
O51 N33 C32 N38 2.5(4) . . . . ?
O51 N33 C32 C37 178.9(2) . . . . ?
O51 N33 C34 C35 -177.7(3) . . . . ?
N4 C3 C2 C7 -0.8(4) . . . . ?
N4 C5 C6 C7 -1.5(5) . . . . ?
N8 C3 C2 C7 176.4(3) . . . . ?
N8 C9 C10 C11 -26.6(3) . . . . ?
N8 C12 C11 C10 -36.8(3) . . . . ?
N38 C32 C37 C36 175.6(3) . . . . ?
N38 C39 C40 C41 -25.4(3) . . . . ?
N38 C42 C41 C40 -36.8(3) . . . . ?
N15 C13 C9 N8 163.1(2) . . . . ?
N15 C13 C9 C10 -81.9(3) . . . . ?
N15 C22 C27 C30 -6.2(4) . . . . ?
N15 C22 C27 C26 174.9(3) . . . . ?
N15 C22 C23 C24 -176.1(3) . . . . ?
N15 C22 C23 C28 4.9(4) . . . . ?
N45 C43 C39 N38 158.2(2) . . . . ?
N45 C43 C39 C40 -86.8(3) . . . . ?
N45 C52 C53 C58 0.3(5) . . . . ?
N45 C52 C53 C54 -179.7(4) . . . . ?
N45 C52 C57 C61 -2.5(5) . . . . ?
N45 C52 C57 C56 178.9(3) . . . . ?
N33 C32 C37 C36 -0.7(4) . . . . ?
N33 C34 C35 C36 -1.8(5) . . . . ?
N16 C7 C6 C5 -176.8(3) . . . . ?
N16 C20 C19 C18 25.5(4) . . . . ?
N16 C17 C18 C19 28.4(4) . . . . ?
N46 C36 C35 C34 -177.9(3) . . . . ?
N46 C50 C49 C48 28.7(4) . . . . ?
N46 C47 C48 C49 30.8(4) . . . . ?
C13 N15 C22 C27 106.8(3) . . . . ?
C13 N15 C22 C23 -75.2(4) . . . . ?
C13 C9 C10 C11 -147.2(2) . . . . ?
C3 N4 C5 C6 0.5(4) . . . . ?
C3 N8 C9 C13 -35.0(4) . . . . ?
C3 N8 C9 C10 -154.1(3) . . . . ?
C3 N8 C12 C11 -179.6(3) . . . . ?
C3 C2 C7 N16 177.9(3) . . . . ?
C3 C2 C7 C6 -0.2(4) . . . . ?
C43 N45 C52 C53 107.8(3) . . . . ?
C43 N45 C52 C57 -71.2(4) . . . . ?
C43 C39 C40 C41 -145.7(2) . . . . ?
C32 N38 C39 C43 -36.3(4) . . . . ?
C32 N38 C39 C40 -156.3(3) . . . . ?
C32 N38 C42 C41 -177.8(2) . . . . ?
C32 N33 C34 C35 0.7(5) . . . . ?
C32 C37 C36 N46 179.2(3) . . . . ?
C32 C37 C36 C35 -0.3(4) . . . . ?
C2 C7 C6 C5 1.4(4) . . . . ?
C39 N38 C32 N33 -35.8(4) . . . . ?
C39 N38 C32 C37 147.9(3) . . . . ?
C39 N38 C42 C41 21.7(3) . . . . ?
C7 N16 C20 C19 177.5(3) . . . . ?
C7 N16 C17 C18 161.8(3) . . . . ?
C9 N8 C3 N4 -37.9(4) . . . . ?
C9 N8 C3 C2 144.9(3) . . . . ?
C9 N8 C12 C11 20.8(3) . . . . ?
C9 C10 C11 C12 39.2(3) . . . . ?
C37 C36 C35 C34 1.6(5) . . . . ?
C5 N4 C3 N8 -176.6(3) . . . . ?
C5 N4 C3 C2 0.7(4) . . . . ?
C52 N45 C43 O44 15.7(4) . . . . ?
C52 N45 C43 C39 -168.0(2) . . . . ?
C52 C53 C58 C60 111.5(4) . . . . ?
C52 C53 C58 C59 -124.5(4) . . . . ?
C52 C53 C54 C55 1.6(8) . . . . ?
C52 C57 C56 C55 0.0(7) . . . . ?
C12 N8 C3 N4 166.0(3) . . . . ?
C12 N8 C3 C2 -11.2(4) . . . . ?
C12 N8 C9 C13 122.6(3) . . . . ?
C12 N8 C9 C10 3.5(3) . . . . ?
C42 N38 C32 N33 167.1(3) . . . . ?
C42 N38 C32 C37 -9.2(4) . . . . ?
C42 N38 C39 C43 122.1(3) . . . . ?
C42 N38 C39 C40 2.1(3) . . . . ?
C42 C41 C40 C39 38.7(3) . . . . ?
C22 N15 C13 O14 3.5(4) . . . . ?
C22 N15 C13 C9 179.7(2) . . . . ?
C22 C27 C30 C31 109.3(5) . . . . ?
C22 C27 C30 C0AA -123.1(5) . . . . ?
C22 C27 C26 C25 1.7(5) . . . . ?
C22 C23 C24 C25 1.0(6) . . . . ?
C22 C23 C28 C29 -75.2(4) . . . . ?
C22 C23 C28 C1AA 156.6(4) . . . . ?
C22 C23 C28 C29A -134.4(8) . . . . ?
C22 C23 C28 C1AB 126.6(6) . . . . ?
C34 N33 C32 N38 -175.8(3) . . . . ?
C34 N33 C32 C37 0.6(4) . . . . ?
C53 C52 C57 C61 178.5(3) . . . . ?
C53 C52 C57 C56 -0.1(5) . . . . ?
C53 C54 C55 C56 -1.7(10) . . . . ?
C36 N46 C50 C49 177.8(3) . . . . ?
C36 N46 C47 C48 159.1(3) . . . . ?
C27 C22 C23 C24 1.8(5) . . . . ?
C27 C22 C23 C28 -177.2(3) . . . . ?
C27 C26 C25 C24 1.0(7) . . . . ?
C23 C22 C27 C30 175.9(3) . . . . ?
C23 C22 C27 C26 -3.1(5) . . . . ?
C23 C24 C25 C26 -2.4(7) . . . . ?
C20 N16 C7 C2 -0.9(5) . . . . ?
C20 N16 C7 C6 177.2(3) . . . . ?
C20 N16 C17 C18 -12.6(4) . . . . ?
C58 C53 C54 C55 -178.5(5) . . . . ?
C61 C57 C56 C55 -178.7(5) . . . . ?
C57 C52 C53 C58 179.4(4) . . . . ?
C57 C52 C53 C54 -0.7(6) . . . . ?
C57 C56 C55 C54 0.9(9) . . . . ?
C50 N46 C36 C37 -2.7(5) . . . . ?
C50 N46 C36 C35 176.8(3) . . . . ?
C50 N46 C47 C48 -13.0(4) . . . . ?
C50 C49 C48 C47 -37.3(4) . . . . ?
C30 C27 C26 C25 -177.3(4) . . . . ?
C26 C27 C30 C31 -71.8(5) . . . . ?
C26 C27 C30 C0AA 55.8(6) . . . . ?
C47 N46 C36 C37 -174.0(3) . . . . ?
C47 N46 C36 C35 5.5(5) . . . . ?
C47 N46 C50 C49 -9.9(4) . . . . ?
C63 C61 C57 C52 124.9(4) . . . . ?
C63 C61 C57 C56 -56.5(4) . . . . ?
C17 N16 C7 C2 -174.8(3) . . . . ?
C17 N16 C7 C6 3.3(5) . . . . ?
C17 N16 C20 C19 -7.9(4) . . . . ?
C17 C18 C19 C20 -33.5(4) . . . . ?
C24 C23 C28 C29 105.9(5) . . . . ?
C24 C23 C28 C1AA -22.3(6) . . . . ?
C24 C23 C28 C29A 46.6(9) . . . . ?
C24 C23 C28 C1AB -52.4(6) . . . . ?
C28 C23 C24 C25 179.9(4) . . . . ?
C54 C53 C58 C60 -68.5(5) . . . . ?
C54 C53 C58 C59 55.6(6) . . . . ?
C62 C61 C57 C52 -111.8(4) . . . . ?
C62 C61 C57 C56 66.8(5) . . . . ?
